data_4087014
loop_
_publ_author_name
'Garc\'es, Andr\'es'
'S\'anchez-Barba, Luis F.'
'Fern\'andez-Baeza, Juan'
'Otero, Antonio'
'Lara-S\'anchez, Agust\'in'
'Rodr\'iguez, Ana M.'

_publ_section_title
;
 Studies on Multinuclear Magnesium tert-Butyl Heteroscorpionates:
 Synthesis, Coordination Ability, and Heteroselective Ring-Opening
 Polymerization of rac-Lactide
;
_journal_issue 4
_journal_name_full Organometallics
_journal_page_first 884
_journal_paper_doi 10.1021/acs.organomet.6b00934
_journal_volume 36
_journal_year 2017
_chemical_formula_moiety 'C42 H62 Mg2 N6 O2'
_chemical_formula_sum 'C42 H62 Mg2 N6 O2'
_chemical_formula_weight 731.59
_chemical_name_systematic
;
 ?
;
_space_group_crystal_system monoclinic
_space_group_IT_number 15
_space_group_name_Hall '-C 2yc'
_space_group_name_H-M_alt 'C 1 2/c 1'
_symmetry_space_group_name_Hall '-C 2yc'
_symmetry_space_group_name_H-M 'C 1 2/c 1'
_atom_sites_solution_hydrogens geom
_audit_creation_method SHELXL-2013
_cell_angle_alpha 90
_cell_angle_beta 110.350(6)
_cell_angle_gamma 90
_cell_formula_units_Z 4
_cell_length_a 13.935(4)
_cell_length_b 17.911(6)
_cell_length_c 18.857(5)
_cell_measurement_reflns_used 534
_cell_measurement_temperature 250(2)
_cell_measurement_theta_max 15.297
_cell_measurement_theta_min 2.274
_cell_volume 4413(2)
_computing_cell_refinement 'Bruker SAINT'
_computing_data_collection 'Bruker APEX'
_computing_data_reduction 'Bruker SAINT, SADABS, XPREP'
_computing_molecular_graphics 'WINGX v2014.1 (Farrugia, 2012)'
_computing_publication_material 'WINGX v2014.1 (Farrugia, 2012)'
_computing_structure_refinement 'SHELXL-2013 (Sheldrick, 2013)'
_computing_structure_solution 'SHELXS-2013 (Sheldrick, 2013)'
_diffrn_ambient_temperature 250(2)
_diffrn_measured_fraction_theta_full 0.862
_diffrn_measured_fraction_theta_max 0.767
_diffrn_measurement_device_type 'CCD X8 APEXII'
_diffrn_measurement_method 'omega scans'
_diffrn_radiation_type MoK\a
_diffrn_radiation_wavelength 0.71073
_diffrn_reflns_av_R_equivalents 0.1063
_diffrn_reflns_av_unetI/netI 0.1739
_diffrn_reflns_Laue_measured_fraction_full 0.862
_diffrn_reflns_Laue_measured_fraction_max 0.767
_diffrn_reflns_limit_h_max 19
_diffrn_reflns_limit_h_min -16
_diffrn_reflns_limit_k_max 24
_diffrn_reflns_limit_k_min -7
_diffrn_reflns_limit_l_max 24
_diffrn_reflns_limit_l_min -24
_diffrn_reflns_number 9327
_diffrn_reflns_point_group_measured_fraction_full 0.862
_diffrn_reflns_point_group_measured_fraction_max 0.767
_diffrn_reflns_theta_full 25.240
_diffrn_reflns_theta_max 29.436
_diffrn_reflns_theta_min 2.510
_exptl_absorpt_coefficient_mu 0.094
_exptl_absorpt_correction_T_max 0.746
_exptl_absorpt_correction_T_min 0.567
_exptl_absorpt_correction_type multi-scan
_exptl_absorpt_process_details SADABS
_exptl_crystal_colour colourless
_exptl_crystal_density_diffrn 1.101
_exptl_crystal_description block
_exptl_crystal_F_000 1584
_exptl_crystal_size_max 0.170
_exptl_crystal_size_mid 0.100
_exptl_crystal_size_min 0.040
_refine_diff_density_max 0.174
_refine_diff_density_min -0.191
_refine_diff_density_rms 0.041
_refine_ls_extinction_method none
_refine_ls_goodness_of_fit_ref 0.871
_refine_ls_hydrogen_treatment constr
_refine_ls_matrix_type full
_refine_ls_number_parameters 365
_refine_ls_number_reflns 4699
_refine_ls_number_restraints 480
_refine_ls_restrained_S_all 0.857
_refine_ls_R_factor_all 0.2581
_refine_ls_R_factor_gt 0.0731
_refine_ls_shift/su_max 0.019
_refine_ls_shift/su_mean 0.003
_refine_ls_structure_factor_coef Fsqd
_refine_ls_weighting_details 'w=1/[\s^2^(Fo^2^)+(0.1205P)^2^] where P=(Fo^2^+2Fc^2^)/3'
_refine_ls_weighting_scheme calc
_refine_ls_wR_factor_gt 0.1800
_refine_ls_wR_factor_ref 0.2784
_reflns_Friedel_coverage 0.000
_reflns_number_gt 1328
_reflns_number_total 4699
_reflns_threshold_expression 'I > 2\s(I)'
_cod_data_source_file om6b00934_si_002.cif
_cod_data_source_block 12
_cod_depositor_comments 'Adding full bibliography for 4087009--4087016.cif.'
_cod_database_code 4087014
_shelx_space_group_comment
;
The symmetry employed for this shelxl refinement is uniquely defined
by the following loop, which should always be used as a source of
symmetry information in preference to the above space-group names.
They are only intended as comments.
;
_shelx_estimated_absorpt_t_min 0.984
_shelx_estimated_absorpt_t_max 0.996
_shelxl_version_number 2013-4

loop_
_space_group_symop_operation_xyz
'x, y, z'
'-x, y, -z+1/2'
'x+1/2, y+1/2, z'
'-x+1/2, y+1/2, -z+1/2'
'-x, -y, -z'
'x, -y, z-1/2'
'-x+1/2, -y+1/2, -z'
'x+1/2, -y+1/2, z-1/2'

loop_
_atom_site_label
_atom_site_type_symbol
_atom_site_fract_x
_atom_site_fract_y
_atom_site_fract_z
_atom_site_U_iso_or_equiv
_atom_site_adp_type
_atom_site_occupancy
_atom_site_site_symmetry_order
_atom_site_calc_flag
_atom_site_refinement_flags_posn
_atom_site_refinement_flags_adp
_atom_site_refinement_flags_occupancy
_atom_site_disorder_assembly
_atom_site_disorder_group
Mg1 Mg 0.28384(12) 0.75411(9) 0.23812(11) 0.0773(6) Uani 1 1 d . U . . .
N5 N 0.4081(3) 0.71124(18) 0.2219(2) 0.0636(11) Uani 1 1 d . U . . .
N1 N 0.3317(11) 0.8670(9) 0.2106(11) 0.071(3) Uani 0.5 1 d D U P A 1
N2 N 0.4267(12) 0.8678(11) 0.2028(13) 0.068(4) Uani 0.5 1 d D U P A 1
C1 C 0.4348(11) 0.9263(9) 0.1590(11) 0.071(4) Uani 0.5 1 d D U P A 1
C2 C 0.3402(11) 0.9587(9) 0.1328(11) 0.084(5) Uani 0.5 1 d D U P A 1
H2 H 0.3206 0.9983 0.0989 0.100 Uiso 0.5 1 calc R U P A 1
C3 C 0.2792(11) 0.9226(9) 0.1653(11) 0.078(5) Uani 0.5 1 d D U P A 1
C4 C 0.5325(11) 0.9416(12) 0.1437(13) 0.093(5) Uani 0.5 1 d D U P A 1
H4A H 0.5165 0.9657 0.0954 0.139 Uiso 0.5 1 calc R U P A 1
H4B H 0.5672 0.8954 0.1433 0.139 Uiso 0.5 1 calc R U P A 1
H4C H 0.5760 0.9735 0.1825 0.139 Uiso 0.5 1 calc R U P A 1
C5 C 0.1695(10) 0.9351(10) 0.1552(13) 0.102(6) Uani 0.5 1 d D U P A 1
H5A H 0.1457 0.9796 0.1260 0.153 Uiso 0.5 1 calc R U P A 1
H5B H 0.1625 0.9406 0.2038 0.153 Uiso 0.5 1 calc R U P A 1
H5C H 0.1296 0.8932 0.1293 0.153 Uiso 0.5 1 calc R U P A 1
N1A N 0.3095(12) 0.8561(10) 0.2156(13) 0.089(4) Uani 0.5 1 d D U P A 2
N2A N 0.4032(12) 0.8694(10) 0.2078(13) 0.072(4) Uani 0.5 1 d D U P A 2
C1A C 0.3981(13) 0.9277(11) 0.1594(14) 0.095(6) Uani 0.5 1 d D U P A 2
C2A C 0.2999(12) 0.9529(10) 0.1382(12) 0.096(6) Uani 0.5 1 d D U P A 2
H2A H 0.2731 0.9933 0.1064 0.115 Uiso 0.5 1 calc R U P A 2
C3A C 0.2468(12) 0.9085(10) 0.1716(13) 0.095(5) Uani 0.5 1 d D U P A 2
C4A C 0.4894(12) 0.9509(11) 0.1406(13) 0.095(6) Uani 0.5 1 d D U P A 2
H4A1 H 0.4678 0.9820 0.0963 0.142 Uiso 0.5 1 calc R U P A 2
H4A2 H 0.5233 0.9074 0.1311 0.142 Uiso 0.5 1 calc R U P A 2
H4A3 H 0.5357 0.9783 0.1822 0.142 Uiso 0.5 1 calc R U P A 2
C5A C 0.1360(10) 0.9092(10) 0.1622(13) 0.109(6) Uani 0.5 1 d D U P A 2
H5A1 H 0.0971 0.9290 0.1134 0.163 Uiso 0.5 1 calc R U P A 2
H5A2 H 0.1260 0.9397 0.2009 0.163 Uiso 0.5 1 calc R U P A 2
H5A3 H 0.1138 0.8591 0.1664 0.163 Uiso 0.5 1 calc R U P A 2
C11 C 0.5000 0.8250(3) 0.2500 0.0666(18) Uani 1 2 d S TU P . .
C12 C 0.5000 0.7473(3) 0.2500 0.0616(17) Uani 1 2 d S TU P A .
C13 C 0.4041(3) 0.6439(2) 0.1833(3) 0.0604(12) Uani 1 1 d . U . . .
C14 C 0.4525(3) 0.6336(3) 0.1314(3) 0.0688(13) Uani 1 1 d . U . . .
H14 H 0.4959 0.6707 0.1256 0.083 Uiso 1 1 calc R U . . .
C15 C 0.4387(4) 0.5702(3) 0.0882(3) 0.0767(15) Uani 1 1 d . U . . .
H15 H 0.4733 0.5652 0.0543 0.092 Uiso 1 1 calc R U . . .
C16 C 0.3747(4) 0.5137(2) 0.0940(3) 0.0712(14) Uani 1 1 d . U . . .
C17 C 0.3268(4) 0.5243(3) 0.1456(3) 0.0809(15) Uani 1 1 d . U . . .
H17 H 0.2825 0.4874 0.1504 0.097 Uiso 1 1 calc R U . . .
C18 C 0.3411(3) 0.5868(2) 0.1908(3) 0.0715(14) Uani 1 1 d . U . . .
H18 H 0.3085 0.5906 0.2261 0.086 Uiso 1 1 calc R U . . .
C19 C 0.3576(5) 0.4445(3) 0.0442(4) 0.107(2) Uani 1 1 d . U . . .
H19A H 0.3697 0.4565 -0.0016 0.161 Uiso 1 1 calc R U . . .
H19B H 0.2883 0.4276 0.0321 0.161 Uiso 1 1 calc R U . . .
H19C H 0.4038 0.4058 0.0707 0.161 Uiso 1 1 calc R U . . .
C20 C 0.2343(5) 0.7371(4) 0.3312(4) 0.1013(18) Uani 1 1 d D U . . .
C21 C 0.3229(13) 0.7408(11) 0.4050(11) 0.177(8) Uani 0.5 1 d D U P B 1
H21A H 0.3662 0.7821 0.4039 0.265 Uiso 0.5 1 calc R U P B 1
H21B H 0.3614 0.6952 0.4124 0.265 Uiso 0.5 1 calc R U P B 1
H21C H 0.2974 0.7474 0.4458 0.265 Uiso 0.5 1 calc R U P B 1
C22 C 0.1532(13) 0.7937(10) 0.3323(18) 0.112(6) Uani 0.5 1 d D U P B 1
H22A H 0.1316 0.7835 0.3744 0.167 Uiso 0.5 1 calc R U P B 1
H22B H 0.0955 0.7900 0.2861 0.167 Uiso 0.5 1 calc R U P B 1
H22C H 0.1814 0.8431 0.3370 0.167 Uiso 0.5 1 calc R U P B 1
C23 C 0.1805(12) 0.6586(7) 0.3340(11) 0.124(6) Uani 0.5 1 d D U P B 1
H23A H 0.1668 0.6549 0.3804 0.186 Uiso 0.5 1 calc R U P B 1
H23B H 0.2251 0.6186 0.3314 0.186 Uiso 0.5 1 calc R U P B 1
H23C H 0.1174 0.6551 0.2919 0.186 Uiso 0.5 1 calc R U P B 1
C21A C 0.3144(10) 0.7864(8) 0.3977(9) 0.099(4) Uani 0.5 1 d D U P B 2
H21D H 0.2964 0.7838 0.4424 0.148 Uiso 0.5 1 calc R U P B 2
H21E H 0.3120 0.8373 0.3815 0.148 Uiso 0.5 1 calc R U P B 2
H21F H 0.3824 0.7671 0.4086 0.148 Uiso 0.5 1 calc R U P B 2
C22A C 0.1323(14) 0.7731(11) 0.3205(19) 0.111(6) Uani 0.5 1 d D U P B 2
H22D H 0.0786 0.7442 0.2854 0.166 Uiso 0.5 1 calc R U P B 2
H22E H 0.1314 0.8227 0.3011 0.166 Uiso 0.5 1 calc R U P B 2
H22F H 0.1220 0.7753 0.3682 0.166 Uiso 0.5 1 calc R U P B 2
C23A C 0.2464(12) 0.6618(8) 0.3583(11) 0.115(5) Uani 0.5 1 d D U P B 2
H23D H 0.2430 0.6605 0.4083 0.172 Uiso 0.5 1 calc R U P B 2
H23E H 0.3115 0.6429 0.3597 0.172 Uiso 0.5 1 calc R U P B 2
H23F H 0.1927 0.6314 0.3251 0.172 Uiso 0.5 1 calc R U P B 2
O1 O 0.1717(3) 0.7313(2) 0.1373(2) 0.0937(12) Uani 1 1 d D U . . .
C27 C 0.1860(4) 0.7410(3) 0.0650(4) 0.0980(17) Uani 1 1 d D U . . .
H27A H 0.2528 0.7231 0.0674 0.118 Uiso 1 1 calc R U . C 1
H27B H 0.1794 0.7931 0.0499 0.118 Uiso 1 1 calc R U . C 1
C24 C 0.0931(12) 0.6741(9) 0.1359(8) 0.107(4) Uani 0.5 1 d D U P D 1
H24A H 0.0467 0.6926 0.1602 0.128 Uiso 0.5 1 calc R U P D 1
H24B H 0.1248 0.6283 0.1607 0.128 Uiso 0.5 1 calc R U P D 1
C25 C 0.0375(11) 0.6619(11) 0.0513(10) 0.128(5) Uani 0.5 1 d D U P D 1
H25A H 0.0279 0.6090 0.0402 0.153 Uiso 0.5 1 calc R U P D 1
H25B H -0.0290 0.6858 0.0351 0.153 Uiso 0.5 1 calc R U P D 1
C26 C 0.1028(12) 0.6953(12) 0.0118(10) 0.124(5) Uani 0.5 1 d D U P D 1
H26A H 0.0610 0.7265 -0.0295 0.149 Uiso 0.5 1 calc R U P D 1
H26B H 0.1323 0.6559 -0.0094 0.149 Uiso 0.5 1 calc R U P D 1
C24A C 0.0726(14) 0.7002(10) 0.1143(9) 0.117(5) Uani 0.5 1 d D U P D 2
H24C H 0.0205 0.7373 0.0909 0.141 Uiso 0.5 1 calc R U P D 2
H24D H 0.0588 0.6772 0.1563 0.141 Uiso 0.5 1 calc R U P D 2
C25A C 0.0798(11) 0.6415(10) 0.0564(10) 0.117(4) Uani 0.5 1 d D U P D 2
H25C H 0.1131 0.5964 0.0817 0.141 Uiso 0.5 1 calc R U P D 2
H25D H 0.0123 0.6287 0.0213 0.141 Uiso 0.5 1 calc R U P D 2
C26A C 0.1422(13) 0.6788(12) 0.0165(11) 0.114(5) Uani 0.5 1 d D U P D 2
H26C H 0.1950 0.6458 0.0121 0.137 Uiso 0.5 1 calc R U P D 2
H26D H 0.0997 0.6955 -0.0335 0.137 Uiso 0.5 1 calc R U P D 2

loop_
_atom_site_aniso_label
_atom_site_aniso_U_11
_atom_site_aniso_U_22
_atom_site_aniso_U_33
_atom_site_aniso_U_23
_atom_site_aniso_U_13
_atom_site_aniso_U_12
Mg1 0.0707(11) 0.0909(11) 0.0681(15) -0.0039(9) 0.0214(10) 0.0197(9)
N5 0.057(2) 0.062(2) 0.068(3) -0.0069(19) 0.017(2) 0.0037(17)
N1 0.075(6) 0.067(6) 0.072(8) 0.003(5) 0.025(6) 0.016(4)
N2 0.074(6) 0.065(6) 0.063(8) 0.007(5) 0.021(5) 0.011(4)
C1 0.072(8) 0.065(7) 0.070(9) 0.006(6) 0.016(7) 0.003(5)
C2 0.076(8) 0.078(7) 0.089(10) 0.023(7) 0.018(7) 0.012(6)
C3 0.073(7) 0.067(8) 0.089(10) 0.010(7) 0.022(7) 0.014(6)
C4 0.078(9) 0.098(10) 0.090(13) 0.044(9) 0.014(9) 0.007(8)
C5 0.076(8) 0.099(12) 0.129(14) 0.032(10) 0.033(8) 0.023(7)
N1A 0.080(7) 0.077(6) 0.100(9) 0.003(5) 0.019(6) 0.024(5)
N2A 0.082(7) 0.058(6) 0.061(8) -0.008(5) 0.006(6) 0.015(5)
C1A 0.089(9) 0.082(8) 0.100(12) 0.021(8) 0.014(8) 0.015(7)
C2A 0.085(9) 0.088(9) 0.092(12) 0.010(8) 0.002(8) 0.018(7)
C3A 0.085(8) 0.077(8) 0.105(12) 0.009(7) 0.010(7) 0.022(6)
C4A 0.094(11) 0.085(9) 0.088(12) 0.029(8) 0.010(10) 0.015(8)
C5A 0.079(8) 0.094(11) 0.131(17) -0.017(9) 0.006(8) 0.026(7)
C11 0.078(4) 0.058(3) 0.052(5) 0.000 0.007(3) 0.000
C12 0.061(4) 0.063(3) 0.055(5) 0.000 0.014(3) 0.000
C13 0.050(3) 0.060(2) 0.067(4) -0.005(2) 0.014(2) 0.006(2)
C14 0.059(3) 0.073(3) 0.072(4) -0.001(2) 0.020(3) -0.001(2)
C15 0.083(3) 0.079(3) 0.076(4) -0.002(3) 0.038(3) 0.007(3)
C16 0.078(3) 0.067(3) 0.059(4) 0.003(2) 0.012(3) 0.009(2)
C17 0.091(4) 0.062(3) 0.095(4) -0.005(3) 0.040(3) -0.009(3)
C18 0.071(3) 0.069(3) 0.078(4) -0.003(3) 0.031(3) -0.007(2)
C19 0.155(5) 0.070(3) 0.095(5) -0.015(3) 0.042(4) 0.004(3)
C20 0.096(4) 0.126(4) 0.094(5) 0.001(3) 0.048(3) 0.020(3)
C21 0.132(9) 0.29(2) 0.110(9) 0.003(11) 0.045(7) 0.008(11)
C22 0.108(10) 0.118(10) 0.130(14) -0.021(9) 0.067(10) -0.001(8)
C23 0.171(13) 0.129(7) 0.090(13) 0.013(7) 0.068(11) 0.028(8)
C21A 0.094(7) 0.122(8) 0.092(8) 0.008(6) 0.047(6) 0.022(6)
C22A 0.100(8) 0.103(10) 0.146(14) 0.001(10) 0.065(8) 0.002(7)
C23A 0.142(13) 0.126(7) 0.100(13) 0.011(6) 0.072(11) 0.006(7)
O1 0.070(2) 0.136(3) 0.071(3) -0.013(2) 0.020(2) 0.004(2)
C27 0.097(4) 0.126(4) 0.063(4) -0.007(3) 0.018(3) 0.003(3)
C24 0.069(7) 0.153(9) 0.100(6) 0.002(6) 0.031(6) 0.006(7)
C25 0.101(8) 0.168(10) 0.106(6) -0.008(6) 0.026(6) -0.016(8)
C26 0.108(10) 0.171(11) 0.082(6) -0.009(6) 0.019(6) -0.020(9)
C24A 0.076(7) 0.174(11) 0.099(8) -0.005(7) 0.026(6) -0.010(7)
C25A 0.088(8) 0.148(8) 0.101(7) -0.001(5) 0.014(6) -0.007(7)
C26A 0.107(10) 0.138(8) 0.092(7) -0.019(6) 0.030(7) -0.005(8)

loop_
_atom_type_symbol
_atom_type_description
_atom_type_scat_dispersion_real
_atom_type_scat_dispersion_imag
_atom_type_scat_source
C C 0.0033 0.0016 'International Tables Vol C Tables 4.2.6.8 and 6.1.1.4'
H H 0.0000 0.0000 'International Tables Vol C Tables 4.2.6.8 and 6.1.1.4'
N N 0.0061 0.0033 'International Tables Vol C Tables 4.2.6.8 and 6.1.1.4'
O O 0.0106 0.0060 'International Tables Vol C Tables 4.2.6.8 and 6.1.1.4'
Mg Mg 0.0486 0.0363 'International Tables Vol C Tables 4.2.6.8 and 6.1.1.4'

loop_
_geom_angle_atom_site_label_1
_geom_angle_atom_site_label_2
_geom_angle_atom_site_label_3
_geom_angle
_geom_angle_site_symmetry_1
_geom_angle_site_symmetry_3
N1A Mg1 N5 95.3(5) . .
N1A Mg1 O1 97.1(7) . .
N5 Mg1 O1 101.71(17) . .
N1A Mg1 C20 117.1(7) . .
N5 Mg1 C20 128.0(2) . .
O1 Mg1 C20 112.3(2) . .
N5 Mg1 N1 88.2(4) . .
O1 Mg1 N1 99.0(5) . .
C20 Mg1 N1 122.0(6) . .
C12 N5 C13 118.2(4) . .
C12 N5 Mg1 120.1(3) . .
C13 N5 Mg1 121.8(3) . .
C3 N1 N2 104.8(10) . .
C3 N1 Mg1 132.1(12) . .
N2 N1 Mg1 114.0(10) . .
C11 N2 C1 129.7(12) . .
C11 N2 N1 117.5(11) . .
C1 N2 N1 110.9(10) . .
N2 C1 C2 105.8(11) . .
N2 C1 C4 121.7(11) . .
C2 C1 C4 132.4(11) . .
C1 C2 C3 108.0(10) . .
N1 C3 C2 110.3(10) . .
N1 C3 C5 119.9(12) . .
C2 C3 C5 129.7(11) . .
C3A N1A N2A 104.4(11) . .
C3A N1A Mg1 131.3(13) . .
N2A N1A Mg1 116.0(11) . .
C1A N2A N1A 111.6(11) . .
C1A N2A C11 125.0(12) . .
N1A N2A C11 123.3(11) . .
N2A C1A C2A 105.2(11) . .
N2A C1A C4A 121.2(13) . .
C2A C1A C4A 133.6(13) . .
C1A C2A C3A 108.6(11) . .
N1A C3A C2A 110.2(12) . .
N1A C3A C5A 120.0(12) . .
C2A C3A C5A 129.7(12) . .
N2 C11 N2 110(2) 2_655 .
N2 C11 C12 125.0(11) 2_655 .
N2 C11 C12 125.0(11) . .
C12 C11 N2A 121.3(8) . .
C12 C11 N2A 121.3(8) . 2_655
N2A C11 N2A 117.4(16) . 2_655
N5 C12 N5 123.6(5) 2_655 .
N5 C12 C11 118.2(3) 2_655 .
N5 C12 C11 118.2(3) . .
C14 C13 C18 117.1(4) . .
C14 C13 N5 122.9(4) . .
C18 C13 N5 119.7(4) . .
C15 C14 C13 122.0(4) . .
C14 C15 C16 121.5(5) . .
C17 C16 C15 116.3(5) . .
C17 C16 C19 122.6(5) . .
C15 C16 C19 121.1(5) . .
C16 C17 C18 123.4(5) . .
C17 C18 C13 119.8(5) . .
C23A C20 C22A 116.0(13) . .
C21 C20 C22 109.3(11) . .
C21 C20 C23 104.5(9) . .
C22 C20 C23 103.0(10) . .
C23A C20 C21A 105.8(10) . .
C22A C20 C21A 103.5(11) . .
C23A C20 Mg1 113.6(8) . .
C22A C20 Mg1 113.0(14) . .
C21 C20 Mg1 111.1(10) . .
C22 C20 Mg1 111.9(13) . .
C23 C20 Mg1 116.4(8) . .
C21A C20 Mg1 103.1(7) . .
C24A O1 C27 101.4(7) . .
C27 O1 C24 113.9(6) . .
C24A O1 Mg1 135.8(7) . .
C27 O1 Mg1 122.6(3) . .
C24 O1 Mg1 118.2(6) . .
C26A C27 O1 109.7(9) . .
O1 C27 C26 103.7(7) . .
O1 C24 C25 102.6(10) . .
C26 C25 C24 106.9(10) . .
C25 C26 C27 110.6(11) . .
O1 C24A C25A 100.9(12) . .
C26A C25A C24A 104.0(12) . .
C27 C26A C25A 102.7(11) . .

loop_
_geom_bond_atom_site_label_1
_geom_bond_atom_site_label_2
_geom_bond_distance
_geom_bond_site_symmetry_2
Mg1 N1A 1.937(15) .
Mg1 N5 2.013(4) .
Mg1 O1 2.039(4) .
Mg1 C20 2.119(7) .
Mg1 N1 2.246(14) .
N5 C12 1.365(4) .
N5 C13 1.400(5) .
N1 C3 1.349(12) .
N1 N2 1.381(11) .
N2 C11 1.338(15) .
N2 C1 1.364(12) .
C1 C2 1.367(13) .
C1 C4 1.511(13) .
C2 C3 1.371(14) .
C3 C5 1.490(13) .
N1A C3A 1.352(12) .
N1A N2A 1.383(11) .
N2A C1A 1.373(12) .
N2A C11 1.529(14) .
C1A C2A 1.362(14) .
C1A C4A 1.494(13) .
C2A C3A 1.378(14) .
C3A C5A 1.492(13) .
C11 N2 1.338(15) 2_655
C11 C12 1.392(8) .
C11 N2A 1.529(14) 2_655
C12 N5 1.365(4) 2_655
C13 C14 1.381(6) .
C13 C18 1.387(6) .
C14 C15 1.371(6) .
C15 C16 1.377(6) .
C16 C17 1.371(6) .
C16 C19 1.523(7) .
C17 C18 1.378(6) .
C20 C23A 1.431(15) .
C20 C22A 1.509(18) .
C20 C21 1.507(16) .
C20 C22 1.523(15) .
C20 C23 1.603(13) .
C20 C21A 1.620(15) .
O1 C24A 1.410(16) .
O1 C27 1.455(7) .
O1 C24 1.494(12) .
C27 C26A 1.435(18) .
C27 C26 1.488(14) .
C24 C25 1.528(17) .
C25 C26 1.488(13) .
C24A C25A 1.543(17) .
C25A C26A 1.493(13) .
